data_2222619
loop_
_publ_author_name
'Zhang, Li'

_publ_section_title
;
 4,5-Diphenyl-2-<i>p</i>-tolyl-1<i>H</i>-imidazol-3-ium perchlorate
;
_journal_coeditor_code CI2832
_journal_issue 8
_journal_name_full 'Acta Crystallographica Section E'
_journal_page_first o1766
_journal_paper_doi 10.1107/S1600536809024325
_journal_volume 65
_journal_year 2009
_chemical_formula_iupac 'C22 H19 N2 +, Cl O4 -'
_chemical_formula_moiety 'C22 H19 N2 +, Cl O4 -'
_chemical_formula_sum 'C22 H19 Cl N2 O4'
_chemical_formula_weight 410.84
_chemical_name_systematic
;
4,5-Diphenyl-2-<i>p</i>-tolyl-1<i>H</i>-imidazol-3-ium perchlorate
;
_space_group_IT_number 14
_symmetry_cell_setting monoclinic
_symmetry_space_group_name_Hall '-P 2ybc'
_symmetry_space_group_name_H-M 'P 1 21/c 1'
_atom_sites_solution_hydrogens geom
_atom_sites_solution_primary direct
_atom_sites_solution_secondary difmap
_audit_creation_method SHELXL-97
_cell_angle_alpha 90.00
_cell_angle_beta 94.16(3)
_cell_angle_gamma 90.00
_cell_formula_units_Z 4
_cell_length_a 9.1964(18)
_cell_length_b 9.921(2)
_cell_length_c 21.489(4)
_cell_measurement_reflns_used 2602
_cell_measurement_temperature 298(2)
_cell_measurement_theta_max 27.48
_cell_measurement_theta_min 3.02
_cell_volume 1955.4(7)
_computing_cell_refinement 'CrystalClear (Rigaku, 2005)'
_computing_data_collection 'CrystalClear (Rigaku, 2005)'
_computing_data_reduction 'CrystalClear (Rigaku, 2005)'
_computing_molecular_graphics 'SHELXTL (Sheldrick, 2008)'
_computing_publication_material 'SHELXTL (Sheldrick, 2008)'
_computing_structure_refinement 'SHELXL97 (Sheldrick, 2008)'
_computing_structure_solution 'SHELXS97 (Sheldrick, 2008)'
_diffrn_ambient_temperature 298(2)
_diffrn_detector_area_resol_mean 13.6612
_diffrn_measured_fraction_theta_full 0.998
_diffrn_measured_fraction_theta_max 0.998
_diffrn_measurement_device_type 'Rigaku Mercury2'
_diffrn_measurement_method 'CCD profile fitting'
_diffrn_radiation_monochromator graphite
_diffrn_radiation_source 'fine-focus sealed tube'
_diffrn_radiation_type MoK\a
_diffrn_radiation_wavelength 0.71073
_diffrn_reflns_av_R_equivalents 0.0695
_diffrn_reflns_av_sigmaI/netI 0.0604
_diffrn_reflns_limit_h_max 11
_diffrn_reflns_limit_h_min -11
_diffrn_reflns_limit_k_max 12
_diffrn_reflns_limit_k_min -12
_diffrn_reflns_limit_l_max 27
_diffrn_reflns_limit_l_min -27
_diffrn_reflns_number 19242
_diffrn_reflns_theta_full 27.48
_diffrn_reflns_theta_max 27.48
_diffrn_reflns_theta_min 3.02
_diffrn_standards_number 0
_exptl_absorpt_coefficient_mu 0.227
_exptl_absorpt_correction_T_max 1.000
_exptl_absorpt_correction_T_min 0.945
_exptl_absorpt_correction_type multi-scan
_exptl_absorpt_process_details '(CrystalClear; Rigaku, 2005)'
_exptl_crystal_colour Colourless
_exptl_crystal_density_diffrn 1.396
_exptl_crystal_density_method 'not measured'
_exptl_crystal_description Block
_exptl_crystal_F_000 856
_exptl_crystal_size_max 0.45
_exptl_crystal_size_mid 0.40
_exptl_crystal_size_min 0.25
_refine_diff_density_max 0.543
_refine_diff_density_min -0.353
_refine_ls_extinction_method none
_refine_ls_goodness_of_fit_ref 1.042
_refine_ls_hydrogen_treatment mixed
_refine_ls_matrix_type full
_refine_ls_number_parameters 271
_refine_ls_number_reflns 4474
_refine_ls_number_restraints 24
_refine_ls_restrained_S_all 1.078
_refine_ls_R_factor_all 0.1285
_refine_ls_R_factor_gt 0.0721
_refine_ls_shift/su_max 0.001
_refine_ls_shift/su_mean 0.000
_refine_ls_structure_factor_coef Fsqd
_refine_ls_weighting_details 'calc w=1/[\s^2^(Fo^2^)+(0.103P)^2^+0.7747P] where P=(Fo^2^+2Fc^2^)/3'
_refine_ls_weighting_scheme calc
_refine_ls_wR_factor_gt 0.1827
_refine_ls_wR_factor_ref 0.2135
_reflns_number_gt 2602
_reflns_number_total 4474
_reflns_threshold_expression I>2\s(I)
_cod_data_source_file ci2832.cif
_cod_data_source_block I
_cod_depositor_comments
;
The following automatic conversions were performed:
'_symmetry_cell_setting' value 'Monoclinic' changed to 'monoclinic'
according to '/home/saulius/struct/CIF-dictionaries/cif_core.dic'
dictionary named 'cif_core.dic' version 2.4.1 from 2010-06-29.

Automatic conversion script
Id: cif_fix_enum 1527 2010-12-29 10:47:43Z saulius 

The following automatic conversions were performed:

'_symmetry_cell_setting' value 'Monoclinic' changed to 'monoclinic'
according to /home/saulius/struct/CIF-dictionaries/cif_core.dic
dictionary named 'cif_core.dic' version 2.4.1 from 2010-06-29.

Automatic conversion script
Id: cif_fix_values 1715 2011-07-08 13:25:40Z adriana 
;
_cod_original_sg_symbol_H-M 'P 21/c'
_cod_database_code 2222619
_cod_database_fobs_code 2222619

loop_
_symmetry_equiv_pos_as_xyz
'x, y, z'
'-x, y+1/2, -z+1/2'
'-x, -y, -z'
'x, -y-1/2, z-1/2'

loop_
_atom_site_type_symbol
_atom_site_label
_atom_site_fract_x
_atom_site_fract_y
_atom_site_fract_z
_atom_site_U_iso_or_equiv
_atom_site_adp_type
_atom_site_calc_flag
_atom_site_refinement_flags
_atom_site_occupancy
_atom_site_disorder_assembly
_atom_site_disorder_group
N N1 0.4669(3) 0.2183(3) 0.48657(13) 0.0395(7) Uani d . 1 . .
H H1 0.549(4) 0.216(3) 0.4671(16) 0.042(9) Uiso d . 1 . .
N N2 0.2652(3) 0.1423(3) 0.51476(13) 0.0438(7) Uani d . 1 . .
H H2 0.186(4) 0.106(4) 0.5140(16) 0.045(11) Uiso d . 1 . .
C C1 0.3452(3) 0.0484(3) 0.41492(15) 0.0396(8) Uani d . 1 . .
C C2 0.4283(4) 0.0746(4) 0.36447(17) 0.0570(10) Uani d . 1 . .
H H2A 0.4916 0.1478 0.3658 0.068 Uiso calc R 1 . .
C C3 0.4170(4) -0.0072(5) 0.31297(18) 0.0643(11) Uani d . 1 . .
H H3 0.4739 0.0112 0.2799 0.077 Uiso calc R 1 . .
C C4 0.3242(4) -0.1154(4) 0.30873(17) 0.0510(9) Uani d . 1 . .
C C5 0.2414(4) -0.1400(4) 0.35845(18) 0.0563(10) Uani d . 1 . .
H H5 0.1777 -0.2130 0.3565 0.068 Uiso calc R 1 . .
C C6 0.2499(4) -0.0604(4) 0.41063(17) 0.0505(9) Uani d . 1 . .
H H6 0.1918 -0.0791 0.4432 0.061 Uiso calc R 1 . .
C C7 0.3166(6) -0.2061(5) 0.2522(2) 0.0741(13) Uani d . 1 . .
H H7A 0.4118 -0.2416 0.2464 0.111 Uiso calc R 1 . .
H H7B 0.2827 -0.1554 0.2160 0.111 Uiso calc R 1 . .
H H7C 0.2505 -0.2791 0.2583 0.111 Uiso calc R 1 . .
C C8 0.3585(3) 0.1336(3) 0.47026(15) 0.0408(8) Uani d . 1 . .
C C9 0.2290(4) 0.2630(4) 0.61419(16) 0.0452(8) Uani d . 1 . .
C C10 0.1687(4) 0.3869(4) 0.62354(19) 0.0593(10) Uani d . 1 . .
H H10 0.1754 0.4537 0.5935 0.071 Uiso calc R 1 . .
C C11 0.0982(5) 0.4148(6) 0.6766(2) 0.0774(14) Uani d . 1 . .
H H11 0.0572 0.4993 0.6820 0.093 Uiso calc R 1 . .
C C12 0.0891(5) 0.3171(7) 0.7213(2) 0.0850(17) Uani d . 1 . .
H H12 0.0471 0.3368 0.7583 0.102 Uiso calc R 1 . .
C C13 0.1420(6) 0.1908(7) 0.7113(2) 0.0880(17) Uani d . 1 . .
H H13 0.1301 0.1232 0.7405 0.106 Uiso calc R 1 . .
C C14 0.2135(5) 0.1619(5) 0.65781(18) 0.0642(11) Uani d . 1 . .
H H14 0.2502 0.0760 0.6515 0.077 Uiso calc R 1 . .
C C15 0.3122(4) 0.2354(3) 0.55912(15) 0.0416(8) Uani d . 1 . .
C C16 0.4426(3) 0.2849(3) 0.54164(15) 0.0380(7) Uani d . 1 . .
C C17 0.5461(4) 0.3845(3) 0.56847(15) 0.0398(8) Uani d . 1 . .
C C18 0.6681(4) 0.4211(4) 0.53799(17) 0.0486(9) Uani d . 1 . .
H H18 0.6836 0.3813 0.4999 0.058 Uiso calc R 1 . .
C C19 0.7659(4) 0.5140(4) 0.56250(18) 0.0556(10) Uani d . 1 . .
H H19 0.8470 0.5355 0.5411 0.067 Uiso calc R 1 . .
C C20 0.7458(4) 0.5755(4) 0.61809(18) 0.0551(10) Uani d . 1 . .
H H20 0.8123 0.6392 0.6344 0.066 Uiso calc R 1 . .
C C21 0.6265(4) 0.5421(5) 0.64936(19) 0.0679(12) Uani d . 1 . .
H H21 0.6116 0.5841 0.6871 0.082 Uiso calc R 1 . .
C C22 0.5274(4) 0.4466(5) 0.62564(18) 0.0624(11) Uani d . 1 . .
H H22 0.4480 0.4236 0.6480 0.075 Uiso calc R 1 . .
Cl Cl1 0.11229(9) 0.69744(9) 0.07737(4) 0.0502(3) Uani d . 1 . .
O O1 0.0560(4) 0.5809(4) 0.04536(19) 0.1035(12) Uani d U 1 . .
O O2 0.0600(4) 0.8046(4) 0.0390(2) 0.1247(16) Uani d U 1 . .
O O3 0.2657(3) 0.6929(4) 0.07995(16) 0.0939(12) Uani d U 1 . .
O O4 0.0591(4) 0.7023(5) 0.13600(17) 0.1216(16) Uani d U 1 . .

loop_
_atom_site_aniso_label
_atom_site_aniso_U_11
_atom_site_aniso_U_22
_atom_site_aniso_U_33
_atom_site_aniso_U_12
_atom_site_aniso_U_13
_atom_site_aniso_U_23
N1 0.0325(15) 0.0463(17) 0.0409(16) -0.0013(12) 0.0100(12) -0.0018(13)
N2 0.0372(16) 0.0509(18) 0.0446(16) -0.0107(14) 0.0112(13) -0.0063(14)
C1 0.0344(17) 0.0446(19) 0.0403(18) 0.0016(14) 0.0051(14) -0.0009(15)
C2 0.058(2) 0.063(2) 0.052(2) -0.0193(19) 0.0177(18) -0.0104(19)
C3 0.065(3) 0.082(3) 0.049(2) -0.011(2) 0.0218(19) -0.015(2)
C4 0.052(2) 0.054(2) 0.046(2) 0.0043(18) -0.0002(17) -0.0066(17)
C5 0.057(2) 0.056(2) 0.056(2) -0.0138(19) 0.0006(19) -0.0072(19)
C6 0.049(2) 0.058(2) 0.045(2) -0.0116(18) 0.0103(16) -0.0029(18)
C7 0.096(4) 0.070(3) 0.056(3) -0.003(2) 0.004(2) -0.016(2)
C8 0.0341(17) 0.048(2) 0.0406(18) 0.0012(15) 0.0067(14) 0.0030(15)
C9 0.0343(17) 0.062(2) 0.0396(18) -0.0046(16) 0.0069(14) -0.0052(17)
C10 0.055(2) 0.065(3) 0.060(2) 0.0018(19) 0.0207(19) -0.005(2)
C11 0.062(3) 0.099(4) 0.073(3) 0.005(2) 0.021(2) -0.030(3)
C12 0.053(3) 0.151(5) 0.053(3) -0.010(3) 0.020(2) -0.034(3)
C13 0.078(3) 0.143(5) 0.045(2) -0.012(3) 0.017(2) 0.018(3)
C14 0.067(3) 0.077(3) 0.050(2) -0.001(2) 0.013(2) 0.008(2)
C15 0.0412(18) 0.0467(19) 0.0379(18) -0.0004(15) 0.0084(14) -0.0002(15)
C16 0.0358(17) 0.0428(18) 0.0359(17) 0.0023(14) 0.0064(13) -0.0002(14)
C17 0.0366(17) 0.0443(19) 0.0387(17) 0.0017(14) 0.0040(14) 0.0020(15)
C18 0.045(2) 0.059(2) 0.0428(19) -0.0067(17) 0.0105(16) -0.0056(17)
C19 0.044(2) 0.066(3) 0.057(2) -0.0101(19) 0.0080(18) 0.006(2)
C20 0.050(2) 0.057(2) 0.057(2) -0.0120(18) -0.0031(18) -0.0045(19)
C21 0.065(3) 0.086(3) 0.054(2) -0.016(2) 0.007(2) -0.027(2)
C22 0.050(2) 0.091(3) 0.049(2) -0.020(2) 0.0150(18) -0.016(2)
Cl1 0.0404(5) 0.0565(6) 0.0555(6) 0.0032(4) 0.0167(4) -0.0080(4)
O1 0.093(3) 0.089(2) 0.130(3) -0.006(2) 0.021(2) -0.043(2)
O2 0.083(3) 0.108(3) 0.185(4) 0.032(2) 0.023(3) 0.064(3)
O3 0.0401(16) 0.152(3) 0.091(2) 0.0059(18) 0.0130(15) 0.033(2)
O4 0.093(3) 0.206(4) 0.070(2) -0.018(3) 0.038(2) -0.037(3)

loop_
_atom_type_symbol
_atom_type_description
_atom_type_scat_dispersion_real
_atom_type_scat_dispersion_imag
_atom_type_scat_source
C C 0.0033 0.0016 'International Tables Vol C Tables 4.2.6.8 and 6.1.1.4'
H H 0.0000 0.0000 'International Tables Vol C Tables 4.2.6.8 and 6.1.1.4'
Cl Cl 0.1484 0.1585 'International Tables Vol C Tables 4.2.6.8 and 6.1.1.4'
N N 0.0061 0.0033 'International Tables Vol C Tables 4.2.6.8 and 6.1.1.4'
O O 0.0106 0.0060 'International Tables Vol C Tables 4.2.6.8 and 6.1.1.4'

loop_
_geom_angle_atom_site_label_1
_geom_angle_atom_site_label_2
_geom_angle_atom_site_label_3
_geom_angle_site_symmetry_1
_geom_angle_site_symmetry_3
_geom_angle
_geom_angle_publ_flag
C8 N1 C16 . . 111.2(3) ?
C8 N1 H1 . . 120(2) ?
C16 N1 H1 . . 127(2) ?
C8 N2 C15 . . 110.8(3) ?
C8 N2 H2 . . 125(3) ?
C15 N2 H2 . . 123(2) ?
C6 C1 C2 . . 118.1(3) ?
C6 C1 C8 . . 121.3(3) ?
C2 C1 C8 . . 120.5(3) ?
C3 C2 C1 . . 120.2(4) ?
C3 C2 H2A . . 119.9 ?
C1 C2 H2A . . 119.9 ?
C4 C3 C2 . . 121.9(4) ?
C4 C3 H3 . . 119.0 ?
C2 C3 H3 . . 119.0 ?
C3 C4 C5 . . 117.6(3) ?
C3 C4 C7 . . 120.9(4) ?
C5 C4 C7 . . 121.5(4) ?
C6 C5 C4 . . 122.1(4) ?
C6 C5 H5 . . 119.0 ?
C4 C5 H5 . . 119.0 ?
C5 C6 C1 . . 120.1(3) ?
C5 C6 H6 . . 120.0 ?
C1 C6 H6 . . 120.0 ?
C4 C7 H7A . . 109.5 ?
C4 C7 H7B . . 109.5 ?
H7A C7 H7B . . 109.5 ?
C4 C7 H7C . . 109.5 ?
H7A C7 H7C . . 109.5 ?
H7B C7 H7C . . 109.5 ?
N1 C8 N2 . . 106.2(3) ?
N1 C8 C1 . . 126.7(3) ?
N2 C8 C1 . . 127.1(3) ?
C10 C9 C14 . . 119.2(3) ?
C10 C9 C15 . . 121.4(3) ?
C14 C9 C15 . . 119.4(3) ?
C9 C10 C11 . . 121.4(4) ?
C9 C10 H10 . . 119.3 ?
C11 C10 H10 . . 119.3 ?
C12 C11 C10 . . 119.6(5) ?
C12 C11 H11 . . 120.2 ?
C10 C11 H11 . . 120.2 ?
C13 C12 C11 . . 119.7(4) ?
C13 C12 H12 . . 120.1 ?
C11 C12 H12 . . 120.1 ?
C12 C13 C14 . . 120.9(5) ?
C12 C13 H13 . . 119.6 ?
C14 C13 H13 . . 119.6 ?
C9 C14 C13 . . 119.1(5) ?
C9 C14 H14 . . 120.5 ?
C13 C14 H14 . . 120.5 ?
C16 C15 N2 . . 106.7(3) ?
C16 C15 C9 . . 131.6(3) ?
N2 C15 C9 . . 121.6(3) ?
C15 C16 N1 . . 105.1(3) ?
C15 C16 C17 . . 133.7(3) ?
N1 C16 C17 . . 121.2(3) ?
C18 C17 C22 . . 117.1(3) ?
C18 C17 C16 . . 121.1(3) ?
C22 C17 C16 . . 121.8(3) ?
C19 C18 C17 . . 121.8(3) ?
C19 C18 H18 . . 119.1 ?
C17 C18 H18 . . 119.1 ?
C20 C19 C18 . . 120.8(4) ?
C20 C19 H19 . . 119.6 ?
C18 C19 H19 . . 119.6 ?
C19 C20 C21 . . 119.0(4) ?
C19 C20 H20 . . 120.5 ?
C21 C20 H20 . . 120.5 ?
C20 C21 C22 . . 121.0(4) ?
C20 C21 H21 . . 119.5 ?
C22 C21 H21 . . 119.5 ?
C21 C22 C17 . . 120.4(4) ?
C21 C22 H22 . . 119.8 ?
C17 C22 H22 . . 119.8 ?
O4 Cl1 O2 . . 112.2(3) ?
O4 Cl1 O3 . . 112.6(2) ?
O2 Cl1 O3 . . 110.2(2) ?
O4 Cl1 O1 . . 109.1(2) ?
O2 Cl1 O1 . . 103.5(3) ?
O3 Cl1 O1 . . 108.7(2) ?

loop_
_geom_bond_atom_site_label_1
_geom_bond_atom_site_label_2
_geom_bond_site_symmetry_2
_geom_bond_distance
_geom_bond_publ_flag
N1 C8 . 1.332(4) ?
N1 C16 . 1.387(4) ?
N1 H1 . 0.89(4) ?
N2 C8 . 1.333(4) ?
N2 C15 . 1.374(4) ?
N2 H2 . 0.81(4) ?
C1 C6 . 1.389(5) ?
C1 C2 . 1.396(5) ?
C1 C8 . 1.457(5) ?
C2 C3 . 1.371(5) ?
C2 H2A . 0.93 ?
C3 C4 . 1.370(5) ?
C3 H3 . 0.93 ?
C4 C5 . 1.378(5) ?
C4 C7 . 1.509(5) ?
C5 C6 . 1.370(5) ?
C5 H5 . 0.93 ?
C6 H6 . 0.93 ?
C7 H7A . 0.96 ?
C7 H7B . 0.96 ?
C7 H7C . 0.96 ?
C9 C10 . 1.370(5) ?
C9 C14 . 1.387(5) ?
C9 C15 . 1.481(4) ?
C10 C11 . 1.379(5) ?
C10 H10 . 0.93 ?
C11 C12 . 1.372(7) ?
C11 H11 . 0.93 ?
C12 C13 . 1.367(8) ?
C12 H12 . 0.93 ?
C13 C14 . 1.394(6) ?
C13 H13 . 0.93 ?
C14 H14 . 0.93 ?
C15 C16 . 1.374(4) ?
C16 C17 . 1.461(5) ?
C17 C18 . 1.388(5) ?
C17 C22 . 1.396(5) ?
C18 C19 . 1.366(5) ?
C18 H18 . 0.93 ?
C19 C20 . 1.366(5) ?
C19 H19 . 0.93 ?
C20 C21 . 1.369(5) ?
C20 H20 . 0.93 ?
C21 C22 . 1.386(5) ?
C21 H21 . 0.93 ?
C22 H22 . 0.93 ?
Cl1 O4 . 1.385(3) ?
Cl1 O2 . 1.408(4) ?
Cl1 O3 . 1.409(3) ?
Cl1 O1 . 1.424(3) ?

loop_
_geom_hbond_atom_site_label_D
_geom_hbond_atom_site_label_H
_geom_hbond_atom_site_label_A
_geom_hbond_site_symmetry_A
_geom_hbond_distance_DH
_geom_hbond_distance_HA
_geom_hbond_distance_DA
_geom_hbond_angle_DHA
N1 H1 O3 2_645 0.89(4) 2.05(4) 2.943(4) 175(3)
N2 H2 O1 4_566 0.81(4) 2.33(4) 3.037(5) 146(3)
N2 H2 O1 2_545 0.81(4) 2.50(4) 3.196(5) 145(3)

loop_
_geom_torsion_atom_site_label_1
_geom_torsion_atom_site_label_2
_geom_torsion_atom_site_label_3
_geom_torsion_atom_site_label_4
_geom_torsion_site_symmetry_1
_geom_torsion_site_symmetry_2
_geom_torsion_site_symmetry_3
_geom_torsion_site_symmetry_4
_geom_torsion
_geom_torsion_publ_flag
C6 C1 C2 C3 . . . . -1.2(6) ?
C8 C1 C2 C3 . . . . 178.9(4) ?
C1 C2 C3 C4 . . . . 0.6(7) ?
C2 C3 C4 C5 . . . . 0.0(6) ?
C2 C3 C4 C7 . . . . -178.4(4) ?
C3 C4 C5 C6 . . . . 0.0(6) ?
C7 C4 C5 C6 . . . . 178.4(4) ?
C4 C5 C6 C1 . . . . -0.6(6) ?
C2 C1 C6 C5 . . . . 1.2(5) ?
C8 C1 C6 C5 . . . . -178.9(3) ?
C16 N1 C8 N2 . . . . -1.1(4) ?
C16 N1 C8 C1 . . . . 179.0(3) ?
C15 N2 C8 N1 . . . . 1.4(4) ?
C15 N2 C8 C1 . . . . -178.7(3) ?
C6 C1 C8 N1 . . . . 162.8(3) ?
C2 C1 C8 N1 . . . . -17.4(5) ?
C6 C1 C8 N2 . . . . -17.1(5) ?
C2 C1 C8 N2 . . . . 162.7(4) ?
C14 C9 C10 C11 . . . . 2.7(6) ?
C15 C9 C10 C11 . . . . -176.3(4) ?
C9 C10 C11 C12 . . . . 0.6(7) ?
C10 C11 C12 C13 . . . . -4.0(7) ?
C11 C12 C13 C14 . . . . 4.1(7) ?
C10 C9 C14 C13 . . . . -2.6(6) ?
C15 C9 C14 C13 . . . . 176.5(4) ?
C12 C13 C14 C9 . . . . -0.8(7) ?
C8 N2 C15 C16 . . . . -1.1(4) ?
C8 N2 C15 C9 . . . . -179.1(3) ?
C10 C9 C15 C16 . . . . 66.3(5) ?
C14 C9 C15 C16 . . . . -112.8(5) ?
C10 C9 C15 N2 . . . . -116.2(4) ?
C14 C9 C15 N2 . . . . 64.7(5) ?
N2 C15 C16 N1 . . . . 0.4(4) ?
C9 C15 C16 N1 . . . . 178.1(3) ?
N2 C15 C16 C17 . . . . -180.0(3) ?
C9 C15 C16 C17 . . . . -2.2(7) ?
C8 N1 C16 C15 . . . . 0.5(4) ?
C8 N1 C16 C17 . . . . -179.2(3) ?
C15 C16 C17 C18 . . . . -176.1(4) ?
N1 C16 C17 C18 . . . . 3.5(5) ?
C15 C16 C17 C22 . . . . 4.1(6) ?
N1 C16 C17 C22 . . . . -176.2(3) ?
C22 C17 C18 C19 . . . . -0.2(6) ?
C16 C17 C18 C19 . . . . -179.9(3) ?
C17 C18 C19 C20 . . . . -0.7(6) ?
C18 C19 C20 C21 . . . . 0.5(6) ?
C19 C20 C21 C22 . . . . 0.6(7) ?
C20 C21 C22 C17 . . . . -1.4(7) ?
C18 C17 C22 C21 . . . . 1.2(6) ?
C16 C17 C22 C21 . . . . -179.1(4) ?

loop_
_cod_related_entry_id
_cod_related_entry_database
_cod_related_entry_code
1 ChemSpider 30655828
